data_2214789
loop_
_publ_author_name
'Karczmarzyk, Zbigniew'
'Malinka, Wies\/law'

_publ_section_title
2-[4-(2-Fluorophenyl)piperazin-1-ylmethyl]-4,6-dimethylisothiazolo[5,4-<i>b</i>]pyridin-3(2<i>H</i>)-one
_journal_coeditor_code LH2454
_journal_issue 8
_journal_name_full 'Acta Crystallographica Section E'
_journal_page_first o3514
_journal_page_last o3514
_journal_paper_doi 10.1107/S1600536807033971
_journal_volume 63
_journal_year 2007
_chemical_formula_iupac 'C19 H21 F N4 O S'
_chemical_formula_moiety 'C19 H21 F N4 O S'
_chemical_formula_sum 'C19 H21 F N4 O S'
_chemical_formula_weight 372.46
_chemical_name_systematic
;
2-[4-(2-Fluorophenyl)piperazin-1-ylmethyl]-4,6-
dimethylisothiazolo[5,4-b]pyridin-3(2H)-one
;
_space_group_IT_number 14
_symmetry_cell_setting monoclinic
_symmetry_space_group_name_Hall '-P 2yn'
_symmetry_space_group_name_H-M 'P 1 21/n 1'
_atom_sites_solution_hydrogens difmap
_atom_sites_solution_primary direct
_atom_sites_solution_secondary difmap
_audit_creation_method SHELXL-97
_cell_angle_alpha 90.00
_cell_angle_beta 92.130(10)
_cell_angle_gamma 90.00
_cell_formula_units_Z 4
_cell_length_a 8.1180(10)
_cell_length_b 10.551(2)
_cell_length_c 22.054(2)
_cell_measurement_reflns_used 25
_cell_measurement_temperature 293(2)
_cell_measurement_theta_max 39.69
_cell_measurement_theta_min 20.56
_cell_volume 1887.7(5)
_computing_cell_refinement KM4B8
_computing_data_collection 'KM4B8 (Ga\/ldecki <i>et al.</i>,  1996)'
_computing_data_reduction 'DATAPROC (Ga\/ldecki <i>et al.</i>,  1995)'
_computing_molecular_graphics 'ORTEP-3 for Windows (Farrugia, 1997)'
_computing_publication_material 'SHELXL97 and WinGX (Farrugia, 1999)'
_computing_structure_refinement 'SHELXL97 (Sheldrick, 1997)'
_computing_structure_solution 'SIR92 (Altomare <i>et al.</i>,  1993)'
_diffrn_ambient_temperature 293(2)
_diffrn_measured_fraction_theta_full 0.985
_diffrn_measured_fraction_theta_max 0.977
_diffrn_measurement_device_type 'Kuma KM-4 four-circle'
_diffrn_measurement_method \w-2\q
_diffrn_radiation_monochromator graphite
_diffrn_radiation_source 'fine-focus sealed tube'
_diffrn_radiation_type CuK\a
_diffrn_radiation_wavelength 1.54178
_diffrn_reflns_av_R_equivalents 0.0380
_diffrn_reflns_av_sigmaI/netI 0.0429
_diffrn_reflns_limit_h_max 10
_diffrn_reflns_limit_h_min -10
_diffrn_reflns_limit_k_max 1
_diffrn_reflns_limit_k_min -13
_diffrn_reflns_limit_l_max 1
_diffrn_reflns_limit_l_min -28
_diffrn_reflns_number 4806
_diffrn_reflns_theta_full 80.23
_diffrn_reflns_theta_max 80.23
_diffrn_reflns_theta_min 4.01
_diffrn_standards_decay_% 0.34
_diffrn_standards_interval_count 100
_diffrn_standards_number 2
_exptl_absorpt_coefficient_mu 1.735
_exptl_absorpt_correction_T_max 0.842
_exptl_absorpt_correction_T_min 0.582
_exptl_absorpt_correction_type psi-scan
_exptl_absorpt_process_details '(North <i>et al.</i>,  1968)'
_exptl_crystal_colour colourless
_exptl_crystal_density_diffrn 1.311
_exptl_crystal_density_method 'not measured'
_exptl_crystal_description prism
_exptl_crystal_F_000 784
_exptl_crystal_size_max 0.35
_exptl_crystal_size_mid 0.20
_exptl_crystal_size_min 0.10
_refine_diff_density_max 0.424
_refine_diff_density_min -0.294
_refine_ls_extinction_coef 0.0028(7)
_refine_ls_extinction_expression Fc^*^=kFc[1+0.001xFc^2^\l^3^/sin(2\q)]^-1/4^
_refine_ls_extinction_method SHELXL97
_refine_ls_goodness_of_fit_ref 0.982
_refine_ls_hydrogen_treatment constr
_refine_ls_matrix_type full
_refine_ls_number_parameters 236
_refine_ls_number_reflns 4034
_refine_ls_number_restraints 0
_refine_ls_restrained_S_all 0.982
_refine_ls_R_factor_all 0.1071
_refine_ls_R_factor_gt 0.0579
_refine_ls_shift/su_max 0.000
_refine_ls_shift/su_mean 0.000
_refine_ls_structure_factor_coef Fsqd
_refine_ls_weighting_details 'calc w=1/[\s^2^(Fo^2^)+(0.1364P)^2^] where P=(Fo^2^+2Fc^2^)/3'
_refine_ls_weighting_scheme calc
_refine_ls_wR_factor_gt 0.1748
_refine_ls_wR_factor_ref 0.2079
_reflns_number_gt 2273
_reflns_number_total 4034
_reflns_threshold_expression I>2\s(I)
_cod_data_source_file lh2454.cif
_cod_data_source_block I
_cod_original_sg_symbol_H-M 'P 21/n'
_cod_database_code 2214789
_cod_database_fobs_code 2214789

loop_
_symmetry_equiv_pos_as_xyz
'x, y, z'
'-x+1/2, y+1/2, -z+1/2'
'-x, -y, -z'
'x-1/2, -y-1/2, z-1/2'

loop_
_atom_site_type_symbol
_atom_site_label
_atom_site_fract_x
_atom_site_fract_y
_atom_site_fract_z
_atom_site_U_iso_or_equiv
_atom_site_adp_type
_atom_site_calc_flag
_atom_site_refinement_flags
_atom_site_occupancy
S S1 0.75858(9) 0.00660(7) 0.14207(4) 0.0852(3) Uani d . 1
F F37 1.3924(3) -0.3219(2) 0.34144(10) 0.1181(8) Uani d . 1
O O3 0.4193(3) -0.2394(2) 0.14045(12) 0.1003(7) Uani d . 1
N N7 0.5886(3) 0.1699(2) 0.07058(11) 0.0799(6) Uani d . 1
N N2 0.6544(3) -0.1274(2) 0.16009(12) 0.0843(7) Uani d . 1
N N21 0.8861(3) -0.1781(2) 0.22261(12) 0.0897(7) Uani d . 1
N N24 1.1390(3) -0.1550(3) 0.31417(11) 0.0820(7) Uani d . 1
C C3 0.5003(4) -0.1421(3) 0.13382(14) 0.0801(7) Uani d . 1
C C4 0.3158(3) 0.0006(3) 0.06429(14) 0.0832(8) Uani d . 1
C C5 0.3164(4) 0.1154(3) 0.03479(14) 0.0880(8) Uani d . 1
H H51 0.2234 0.1396 0.0118 0.132 Uiso calc R 1
C C6 0.4515(4) 0.1965(3) 0.03820(13) 0.0833(8) Uani d . 1
C C8 0.5869(3) 0.0578(3) 0.09931(12) 0.0725(6) Uani d . 1
C C9 0.4580(3) -0.0282(3) 0.09857(13) 0.0730(7) Uani d . 1
C C10 0.1704(4) -0.0873(4) 0.05983(19) 0.1168(13) Uani d . 1
H H101 0.1227 -0.0850 0.0194 0.175 Uiso calc R 1
H H102 0.0897 -0.0612 0.0880 0.175 Uiso calc R 1
H H103 0.2058 -0.1721 0.0693 0.175 Uiso calc R 1
C C11 0.4497(5) 0.3222(3) 0.00618(17) 0.1058(11) Uani d . 1
H H111 0.4093 0.3111 -0.0350 0.159 Uiso calc R 1
H H112 0.5594 0.3560 0.0064 0.159 Uiso calc R 1
H H113 0.3790 0.3798 0.0267 0.159 Uiso calc R 1
C C12 0.7451(5) -0.2303(3) 0.1903(2) 0.1081(11) Uani d . 1
H H121 0.6747 -0.2735 0.2182 0.162 Uiso calc R 1
H H122 0.7803 -0.2912 0.1605 0.162 Uiso calc R 1
C C22 0.8501(4) -0.1351(3) 0.28346(16) 0.0929(9) Uani d . 1
H H221 0.8205 -0.2073 0.3080 0.139 Uiso calc R 1
H H222 0.7571 -0.0775 0.2813 0.139 Uiso calc R 1
C C23 0.9964(4) -0.0693(3) 0.31254(15) 0.0869(9) Uani d . 1
H H231 1.0217 0.0063 0.2897 0.130 Uiso calc R 1
H H232 0.9717 -0.0440 0.3535 0.130 Uiso calc R 1
C C25 1.1750(4) -0.1964(4) 0.25276(15) 0.0974(10) Uani d . 1
H H251 1.2689 -0.2533 0.2542 0.146 Uiso calc R 1
H H252 1.2025 -0.1235 0.2283 0.146 Uiso calc R 1
C C26 1.0277(5) -0.2630(4) 0.22462(18) 0.1053(11) Uani d . 1
H H261 1.0516 -0.2900 0.1838 0.158 Uiso calc R 1
H H262 1.0029 -0.3377 0.2482 0.158 Uiso calc R 1
C C31 1.2764(4) -0.1165(3) 0.35029(13) 0.0808(8) Uani d . 1
C C32 1.4039(4) -0.2024(3) 0.36426(15) 0.0899(9) Uani d . 1
C C33 1.5384(5) -0.1744(4) 0.39968(17) 0.1053(11) Uani d . 1
H H331 1.6207 -0.2344 0.4067 0.158 Uiso calc R 1
C C34 1.5514(5) -0.0558(5) 0.42506(17) 0.1141(12) Uani d . 1
H H341 1.6429 -0.0347 0.4496 0.171 Uiso calc R 1
C C35 1.4283(5) 0.0317(4) 0.41392(17) 0.1094(11) Uani d . 1
H H351 1.4364 0.1115 0.4317 0.164 Uiso calc R 1
C C36 1.2938(5) 0.0027(3) 0.37695(15) 0.0916(9) Uani d . 1
H H361 1.2128 0.0637 0.3696 0.137 Uiso calc R 1

loop_
_atom_site_aniso_label
_atom_site_aniso_U_11
_atom_site_aniso_U_22
_atom_site_aniso_U_33
_atom_site_aniso_U_12
_atom_site_aniso_U_13
_atom_site_aniso_U_23
S1 0.0741(4) 0.0758(5) 0.1050(6) -0.0140(3) -0.0071(3) 0.0038(4)
F37 0.1243(16) 0.1012(15) 0.1289(16) 0.0506(13) 0.0062(13) -0.0048(12)
O3 0.1020(16) 0.0845(14) 0.1152(17) -0.0338(12) 0.0147(13) 0.0025(12)
N7 0.0837(14) 0.0740(14) 0.0821(14) -0.0071(12) 0.0060(11) -0.0042(12)
N2 0.0807(14) 0.0686(14) 0.1033(17) -0.0096(11) -0.0016(13) 0.0046(13)
N21 0.0961(17) 0.0767(15) 0.0960(18) 0.0080(13) -0.0023(14) 0.0006(13)
N24 0.0857(14) 0.0824(16) 0.0787(14) 0.0255(13) 0.0125(11) 0.0030(12)
C3 0.0801(17) 0.0766(18) 0.0845(17) -0.0113(14) 0.0153(13) -0.0085(15)
C4 0.0680(14) 0.102(2) 0.0800(17) -0.0075(15) 0.0084(12) -0.0106(16)
C5 0.0776(17) 0.106(2) 0.0805(18) 0.0051(16) 0.0025(14) -0.0052(17)
C6 0.096(2) 0.084(2) 0.0699(15) 0.0073(16) 0.0070(14) -0.0067(14)
C8 0.0725(14) 0.0696(15) 0.0756(15) -0.0086(13) 0.0070(11) -0.0073(13)
C9 0.0691(14) 0.0775(17) 0.0728(15) -0.0066(12) 0.0101(11) -0.0107(13)
C10 0.0724(18) 0.147(4) 0.130(3) -0.029(2) -0.0076(18) 0.004(3)
C11 0.128(3) 0.091(2) 0.098(2) 0.006(2) 0.001(2) 0.0080(19)
C12 0.113(3) 0.075(2) 0.135(3) 0.0018(18) -0.013(2) 0.005(2)
C22 0.0853(19) 0.087(2) 0.107(2) 0.0202(16) 0.0153(17) 0.0086(18)
C23 0.0853(18) 0.088(2) 0.0878(19) 0.0295(16) 0.0047(14) -0.0015(16)
C25 0.094(2) 0.112(3) 0.0863(19) 0.028(2) 0.0123(16) -0.0109(19)
C26 0.110(3) 0.101(3) 0.105(2) 0.027(2) 0.004(2) -0.015(2)
C31 0.0869(18) 0.085(2) 0.0710(16) 0.0260(15) 0.0123(14) 0.0117(14)
C32 0.092(2) 0.096(2) 0.0824(18) 0.0322(17) 0.0139(15) 0.0046(16)
C33 0.099(2) 0.125(3) 0.091(2) 0.034(2) 0.0041(18) 0.011(2)
C34 0.101(2) 0.148(4) 0.092(2) 0.015(3) -0.0056(19) 0.013(3)
C35 0.125(3) 0.117(3) 0.086(2) 0.005(2) -0.006(2) 0.005(2)
C36 0.104(2) 0.084(2) 0.0873(19) 0.0227(17) 0.0080(16) 0.0102(16)

loop_
_atom_type_symbol
_atom_type_description
_atom_type_scat_dispersion_real
_atom_type_scat_dispersion_imag
_atom_type_scat_source
C C 0.0181 0.0091 'International Tables Vol C Tables 4.2.6.8 and 6.1.1.4'
H H 0.0000 0.0000 'International Tables Vol C Tables 4.2.6.8 and 6.1.1.4'
N N 0.0311 0.0180 'International Tables Vol C Tables 4.2.6.8 and 6.1.1.4'
O O 0.0492 0.0322 'International Tables Vol C Tables 4.2.6.8 and 6.1.1.4'
F F 0.0727 0.0534 'International Tables Vol C Tables 4.2.6.8 and 6.1.1.4'
S S 0.3331 0.5567 'International Tables Vol C Tables 4.2.6.8 and 6.1.1.4'

loop_
_geom_angle_atom_site_label_1
_geom_angle_atom_site_label_2
_geom_angle_atom_site_label_3
_geom_angle
N2 S1 C8 89.40(13)
C8 N7 C6 114.6(3)
C3 N2 C12 123.2(3)
C3 N2 S1 116.7(2)
C12 N2 S1 118.6(2)
C12 N21 C26 113.1(3)
C12 N21 C22 113.2(3)
C26 N21 C22 110.4(3)
C31 N24 C25 115.4(2)
C31 N24 C23 116.4(3)
C25 N24 C23 110.2(2)
O3 C3 N2 121.9(3)
O3 C3 C9 129.2(3)
N2 C3 C9 108.9(2)
C5 C4 C9 115.6(3)
C5 C4 C10 122.0(3)
C9 C4 C10 122.4(3)
C4 C5 C6 122.2(3)
C4 C5 H51 118.9
C6 C5 H51 118.9
N7 C6 C5 122.8(3)
N7 C6 C11 115.6(3)
C5 C6 C11 121.6(3)
N7 C8 C9 126.3(3)
N7 C8 S1 120.5(2)
C9 C8 S1 113.1(2)
C8 C9 C4 118.4(3)
C8 C9 C3 111.7(3)
C4 C9 C3 129.9(3)
C4 C10 H101 109.5
C4 C10 H102 109.5
H101 C10 H102 109.5
C4 C10 H103 109.5
H101 C10 H103 109.5
H102 C10 H103 109.5
C6 C11 H111 109.5
C6 C11 H112 109.5
H111 C11 H112 109.5
C6 C11 H113 109.5
H111 C11 H113 109.5
H112 C11 H113 109.5
N21 C12 N2 108.7(3)
N21 C12 H121 109.9
N2 C12 H121 109.9
N21 C12 H122 109.9
N2 C12 H122 109.9
H121 C12 H122 108.3
N21 C22 C23 110.8(3)
N21 C22 H221 109.5
C23 C22 H221 109.5
N21 C22 H222 109.5
C23 C22 H222 109.5
H221 C22 H222 108.1
N24 C23 C22 109.7(3)
N24 C23 H231 109.7
C22 C23 H231 109.7
N24 C23 H232 109.7
C22 C23 H232 109.7
H231 C23 H232 108.2
N24 C25 C26 109.8(3)
N24 C25 H251 109.7
C26 C25 H251 109.7
N24 C25 H252 109.7
C26 C25 H252 109.7
H251 C25 H252 108.2
N21 C26 C25 109.9(3)
N21 C26 H261 109.7
C25 C26 H261 109.7
N21 C26 H262 109.7
C25 C26 H262 109.7
H261 C26 H262 108.2
C36 C31 C32 115.4(3)
C36 C31 N24 124.5(3)
C32 C31 N24 120.1(3)
F37 C32 C33 117.4(3)
F37 C32 C31 118.6(3)
C33 C32 C31 124.1(4)
C32 C33 C34 118.9(3)
C32 C33 H331 120.6
C34 C33 H331 120.6
C35 C34 C33 119.6(4)
C35 C34 H341 120.2
C33 C34 H341 120.2
C34 C35 C36 120.9(4)
C34 C35 H351 119.6
C36 C35 H351 119.6
C35 C36 C31 121.2(3)
C35 C36 H361 119.4
C31 C36 H361 119.4

loop_
_geom_bond_atom_site_label_1
_geom_bond_atom_site_label_2
_geom_bond_distance
S1 N2 1.702(3)
S1 C8 1.739(3)
F37 C32 1.360(4)
O3 C3 1.231(3)
N7 C8 1.342(4)
N7 C6 1.330(4)
N2 C3 1.368(4)
N2 C12 1.458(4)
N21 C12 1.436(4)
N21 C26 1.457(4)
N21 C22 1.456(4)
N24 C31 1.406(4)
N24 C25 1.463(4)
N24 C23 1.468(3)
C3 C9 1.465(4)
C4 C5 1.375(5)
C4 C9 1.390(4)
C4 C10 1.502(4)
C5 C6 1.391(4)
C5 H51 0.9300
C6 C11 1.503(5)
C8 C9 1.384(4)
C10 H101 0.9600
C10 H102 0.9600
C10 H103 0.9600
C11 H111 0.9600
C11 H112 0.9600
C11 H113 0.9600
C12 H121 0.9700
C12 H122 0.9700
C22 C23 1.499(5)
C22 H221 0.9700
C22 H222 0.9700
C23 H231 0.9700
C23 H232 0.9700
C25 C26 1.501(5)
C25 H251 0.9700
C25 H252 0.9700
C26 H261 0.9700
C26 H262 0.9700
C31 C36 1.393(5)
C31 C32 1.401(4)
C32 C33 1.351(5)
C33 C34 1.373(6)
C33 H331 0.9300
C34 C35 1.376(5)
C34 H341 0.9300
C35 C36 1.373(5)
C35 H351 0.9300
C36 H361 0.9300

loop_
_geom_hbond_atom_site_label_D
_geom_hbond_atom_site_label_H
_geom_hbond_atom_site_label_A
_geom_hbond_site_symmetry_A
_geom_hbond_distance_DH
_geom_hbond_distance_HA
_geom_hbond_distance_DA
_geom_hbond_angle_DHA
_geom_hbond_publ_flag
C33 H331 N7 2_745 0.93 2.60 3.486(5) 160 yes
C36 H361 O3 2_655 0.93 2.34 3.240(4) 161 yes

loop_
_geom_torsion_atom_site_label_1
_geom_torsion_atom_site_label_2
_geom_torsion_atom_site_label_3
_geom_torsion_atom_site_label_4
_geom_torsion
C8 S1 N2 C3 3.4(2)
C8 S1 N2 C12 169.7(3)
C12 N2 C3 O3 9.2(5)
S1 N2 C3 O3 174.9(2)
C12 N2 C3 C9 -169.9(3)
S1 N2 C3 C9 -4.3(3)
C9 C4 C5 C6 1.0(4)
C10 C4 C5 C6 -179.2(3)
C8 N7 C6 C5 0.6(4)
C8 N7 C6 C11 179.3(3)
C4 C5 C6 N7 -0.8(5)
C4 C5 C6 C11 -179.4(3)
C6 N7 C8 C9 -0.9(4)
C6 N7 C8 S1 178.3(2)
N2 S1 C8 N7 179.2(2)
N2 S1 C8 C9 -1.4(2)
N7 C8 C9 C4 1.2(4)
S1 C8 C9 C4 -178.1(2)
N7 C8 C9 C3 178.7(3)
S1 C8 C9 C3 -0.6(3)
C5 C4 C9 C8 -1.2(4)
C10 C4 C9 C8 179.0(3)
C5 C4 C9 C3 -178.1(3)
C10 C4 C9 C3 2.1(5)
O3 C3 C9 C8 -176.1(3)
N2 C3 C9 C8 3.0(3)
O3 C3 C9 C4 1.0(5)
N2 C3 C9 C4 -180.0(3)
C26 N21 C12 N2 -146.9(3)
C22 N21 C12 N2 86.5(4)
C3 N2 C12 N21 -168.9(3)
S1 N2 C12 N21 25.7(4)
C12 N21 C22 C23 -174.0(3)
C26 N21 C22 C23 58.1(4)
C31 N24 C23 C22 -168.1(3)
C25 N24 C23 C22 58.0(4)
N21 C22 C23 N24 -57.4(3)
C31 N24 C25 C26 166.6(3)
C23 N24 C25 C26 -59.0(4)
C12 N21 C26 C25 173.6(3)
C22 N21 C26 C25 -58.5(4)
N24 C25 C26 N21 59.0(4)
C25 N24 C31 C36 122.2(3)
C23 N24 C31 C36 -9.3(4)
C25 N24 C31 C32 -61.2(4)
C23 N24 C31 C32 167.3(3)
C36 C31 C32 F37 177.8(3)
N24 C31 C32 F37 1.0(4)
C36 C31 C32 C33 -1.6(5)
N24 C31 C32 C33 -178.5(3)
F37 C32 C33 C34 -177.9(3)
C31 C32 C33 C34 1.5(6)
C32 C33 C34 C35 -0.1(6)
C33 C34 C35 C36 -1.1(6)
C34 C35 C36 C31 0.9(6)
C32 C31 C36 C35 0.3(5)
N24 C31 C36 C35 177.1(3)

loop_
_cod_related_entry_id
_cod_related_entry_database
_cod_related_entry_code
1 ChemSpider 9892415
